data_7714912
loop_
_publ_author_name
'Pavun, Anna'
'Niess, Raffael'
'Scheibel, Lucas A.'
'Seidl, Michael'
'Hohloch, Stephan'

_publ_section_title
;
 A mesoionic carbene stabilized nickel(II) hydroxide complex: a facile
 precursor for C-H activation chemistry.
;
_journal_issue 6
_journal_name_full 'Dalton transactions (Cambridge, England : 2003)'
_journal_page_first 2749
_journal_page_last 2761
_journal_paper_doi 10.1039/d3dt03746k
_journal_volume 53
_journal_year 2024
_chemical_formula_moiety 'C32 H39 N7 Ni O, H2 O, C4 H8 O'
_chemical_formula_sum 'C36 H49 N7 Ni O3'
_chemical_formula_weight 686.53
_space_group_crystal_system triclinic
_space_group_IT_number 2
_space_group_name_Hall '-P 1'
_space_group_name_H-M_alt 'P -1'
_atom_sites_solution_hydrogens mixed
_atom_sites_solution_primary dual
_audit_creation_date 2023-01-20
_audit_creation_method
;
Olex2 1.5-alpha
(compiled 2022.11.02 svn.ra8b101fa for OlexSys, GUI svn.r6635)
;
_audit_update_record
;
2023-09-12 deposited with the CCDC.	2024-01-04 downloaded from the CCDC.
;
_cell_angle_alpha 83.877(2)
_cell_angle_beta 85.612(2)
_cell_angle_gamma 77.880(2)
_cell_formula_units_Z 2
_cell_length_a 7.7434(4)
_cell_length_b 13.6237(7)
_cell_length_c 16.4176(9)
_cell_measurement_reflns_used 4075
_cell_measurement_temperature 153.00
_cell_measurement_theta_max 23.497
_cell_measurement_theta_min 2.499
_cell_volume 1681.08(15)
_computing_cell_refinement 'SAINT V8.40B (?, 2016)'
_computing_data_reduction 'SAINT V8.40B (?, 2016)'
_computing_molecular_graphics 'Olex2 1.5-alpha (Dolomanov et al., 2009)'
_computing_publication_material 'Olex2 1.5-alpha (Dolomanov et al., 2009)'
_computing_structure_refinement 'XL  (Sheldrick, 2008)'
_computing_structure_solution 'SHELXT 2018/2 (Sheldrick, 2018)'
_diffrn_ambient_temperature 153.00
_diffrn_measured_fraction_theta_full 0.999
_diffrn_measured_fraction_theta_max 0.998
_diffrn_measurement_device_type 'Bruker D8 Quest, PhotonIII'
_diffrn_measurement_method '\f and \w scans'
_diffrn_radiation_type MoK\a
_diffrn_radiation_wavelength 0.71073
_diffrn_reflns_av_R_equivalents 0.1129
_diffrn_reflns_av_unetI/netI 0.0531
_diffrn_reflns_Laue_measured_fraction_full 0.999
_diffrn_reflns_Laue_measured_fraction_max 0.998
_diffrn_reflns_limit_h_max 9
_diffrn_reflns_limit_h_min -9
_diffrn_reflns_limit_k_max 16
_diffrn_reflns_limit_k_min -16
_diffrn_reflns_limit_l_max 20
_diffrn_reflns_limit_l_min -20
_diffrn_reflns_number 57462
_diffrn_reflns_point_group_measured_fraction_full 0.999
_diffrn_reflns_point_group_measured_fraction_max 0.998
_diffrn_reflns_theta_full 25.242
_diffrn_reflns_theta_max 25.755
_diffrn_reflns_theta_min 2.068
_diffrn_source_current 1.0
_diffrn_source_power 0.05
_diffrn_source_voltage 50.0
_diffrn_standards_number 0
_exptl_absorpt_coefficient_mu 0.625
_exptl_absorpt_correction_T_max 0.7453
_exptl_absorpt_correction_T_min 0.7116
_exptl_absorpt_correction_type multi-scan
_exptl_absorpt_process_details
;
SADABS-2016/2 (Bruker,2016/2) was used for absorption correction.
wR2(int) was 0.1072 before and 0.0457 after correction.
The Ratio of minimum to maximum transmission is 0.9548.
The \l/2 correction factor is Not present.
;
_exptl_crystal_colour red
_exptl_crystal_colour_primary red
_exptl_crystal_density_diffrn 1.356
_exptl_crystal_description plate
_exptl_crystal_F_000 732
_exptl_crystal_size_max 0.1
_exptl_crystal_size_mid 0.09
_exptl_crystal_size_min 0.02
_refine_diff_density_max 0.580
_refine_diff_density_min -0.459
_refine_diff_density_rms 0.068
_refine_ls_extinction_method none
_refine_ls_goodness_of_fit_ref 1.032
_refine_ls_hydrogen_treatment constr
_refine_ls_matrix_type full
_refine_ls_number_parameters 434
_refine_ls_number_reflns 6442
_refine_ls_number_restraints 0
_refine_ls_restrained_S_all 1.032
_refine_ls_R_factor_all 0.0685
_refine_ls_R_factor_gt 0.0486
_refine_ls_shift/su_max 0.001
_refine_ls_shift/su_mean 0.000
_refine_ls_structure_factor_coef Fsqd
_refine_ls_weighting_details 'w=1/[\s^2^(Fo^2^)+(0.0521P)^2^+1.6016P] where P=(Fo^2^+2Fc^2^)/3'
_refine_ls_weighting_scheme calc
_refine_ls_wR_factor_gt 0.1126
_refine_ls_wR_factor_ref 0.1256
_reflns_Friedel_coverage 0.000
_reflns_number_gt 4964
_reflns_number_total 6442
_reflns_threshold_expression 'I > 2\s(I)'
_cod_data_source_file d3dt03746k2.cif
_cod_data_source_block sh_158n_0m
_cod_depositor_comments 'Adding full bibliography for 7714908--7714920.cif.'
_cod_database_code 7714912
_shelx_shelxl_version_number 2018/3
_shelx_space_group_comment
;
The symmetry employed for this shelxl refinement is uniquely defined
by the following loop, which should always be used as a source of
symmetry information in preference to the above space-group names.
They are only intended as comments.
;
_shelx_estimated_absorpt_t_max 0.988
_shelx_estimated_absorpt_t_min 0.940
_olex2_refinement_description
;
1. Fixed Uiso
 At 1.2 times of:
  All C(H) groups, All C(H,H) groups
 At 1.5 times of:
  All C(H,H,H) groups, All O(H) groups, All O(H,H) groups
2.a Free rotating group:
 O100(H10C,H10D)
2.b Rotating group:
 O1(H1)
2.c Secondary CH2 refined with riding coordinates:
 C6(H6A,H6B), C9(H9A,H9B), C11(H11A,H11B), C7(H7A,H7B), C12(H12A,H12B), C5(H5A,
 H5B), C10(H10A,H10B), C8(H8A,H8B), C200(H20A,H20B), C203(H20C,H20D), C201(H20E,
 H20F), C202(H20G,H20H)
2.d Aromatic/amide H refined with riding coordinates:
 C22(H22), C15(H15), C17(H17), C20(H20)
2.e Idealised Me refined as rotating group:
 C30(H30A,H30B,H30C), C31(H31A,H31B,H31C), C32(H32A,H32B,H32C), C26(H26A,H26B,
 H26C), C28(H28A,H28B,H28C), C27(H27A,H27B,H27C)
;
_olex2_submission_special_instructions 'No special instructions were received'

loop_
_space_group_symop_operation_xyz
'x, y, z'
'-x, -y, -z'

loop_
_atom_site_label
_atom_site_type_symbol
_atom_site_fract_x
_atom_site_fract_y
_atom_site_fract_z
_atom_site_U_iso_or_equiv
_atom_site_adp_type
_atom_site_occupancy
_atom_site_site_symmetry_order
_atom_site_calc_flag
_atom_site_refinement_flags_posn
_atom_site_refinement_flags_adp
_atom_site_refinement_flags_occupancy
_atom_site_disorder_assembly
_atom_site_disorder_group
Ni1 Ni 0.57268(5) 0.73954(3) 0.50979(2) 0.02470(12) Uani 1 1 d . . . . .
O1 O 0.6769(3) 0.77468(15) 0.40885(13) 0.0339(5) Uani 1 1 d . . . . .
H1 H 0.651836 0.839941 0.398418 0.051 Uiso 1 1 d R U . . .
N10 N 0.5170(3) 0.71199(16) 0.62079(14) 0.0221(5) Uani 1 1 d . . . . .
N1 N 0.7008(3) 0.52177(17) 0.55996(15) 0.0249(5) Uani 1 1 d . . . . .
N2 N 0.3470(3) 0.92030(16) 0.57586(14) 0.0221(5) Uani 1 1 d . . . . .
O100 O 1.0328(3) 0.77273(19) 0.38239(19) 0.0525(7) Uani 1 1 d G . . . .
H10C H 0.921681 0.769359 0.389623 0.079 Uiso 1 1 d G U . . .
H10D H 1.089052 0.714919 0.404093 0.079 Uiso 1 1 d G U . . .
N4 N 0.2389(3) 1.00974(17) 0.55942(14) 0.0246(5) Uani 1 1 d . . . . .
N5 N 0.8039(3) 0.45157(18) 0.45598(15) 0.0271(5) Uani 1 1 d . . . . .
N6 N 0.2365(3) 1.01612(17) 0.47865(15) 0.0245(5) Uani 1 1 d . . . . .
N3 N 0.7720(3) 0.43052(18) 0.53552(16) 0.0291(6) Uani 1 1 d . . . . .
C13 C 0.5726(3) 0.6236(2) 0.66945(17) 0.0228(6) Uani 1 1 d . . . . .
C1 C 0.6865(4) 0.6009(2) 0.49930(18) 0.0253(6) Uani 1 1 d . . . . .
C2 C 0.4168(4) 0.8693(2) 0.50899(17) 0.0248(6) Uani 1 1 d . . . . .
C24 C 0.4466(4) 0.7815(2) 0.67600(17) 0.0230(6) Uani 1 1 d . . . . .
C14 C 0.6537(4) 0.5294(2) 0.64479(18) 0.0249(6) Uani 1 1 d . . . . .
C4 C 0.3363(4) 0.9354(2) 0.44473(18) 0.0246(6) Uani 1 1 d . . . . .
C18 C 0.5389(4) 0.6352(2) 0.75429(17) 0.0245(6) Uani 1 1 d . . . . .
C3 C 0.7569(4) 0.5505(2) 0.42991(18) 0.0261(6) Uani 1 1 d . . . . .
C22 C 0.3110(4) 0.9427(2) 0.72323(18) 0.0261(6) Uani 1 1 d . . . . .
H22 H 0.257137 1.011535 0.711173 0.031 Uiso 1 1 calc R U . . .
C6 C 0.3341(4) 0.9274(2) 0.35502(18) 0.0302(7) Uani 1 1 d . . . . .
H6A H 0.334255 0.856895 0.345381 0.036 Uiso 1 1 calc R U . . .
H6B H 0.441810 0.946068 0.326714 0.036 Uiso 1 1 calc R U . . .
C15 C 0.6910(4) 0.4478(2) 0.70298(18) 0.0284(6) Uani 1 1 d . . . . .
H15 H 0.742746 0.383289 0.685523 0.034 Uiso 1 1 calc R U . . .
C16 C 0.6543(4) 0.4576(2) 0.78723(18) 0.0283(6) Uani 1 1 d . . . . .
C17 C 0.5800(4) 0.5527(2) 0.81221(19) 0.0288(6) Uani 1 1 d . . . . .
H17 H 0.557342 0.561202 0.868975 0.035 Uiso 1 1 calc R U . . .
C23 C 0.3685(3) 0.8827(2) 0.65933(17) 0.0224(6) Uani 1 1 d . . . . .
C9 C 0.9349(4) 0.4062(2) 0.3213(2) 0.0371(8) Uani 1 1 d . . . . .
H9A H 0.947413 0.352435 0.283965 0.045 Uiso 1 1 calc R U . . .
H9B H 1.052150 0.423956 0.322999 0.045 Uiso 1 1 calc R U . . .
C19 C 0.4590(4) 0.7402(2) 0.75838(17) 0.0245(6) Uani 1 1 d . . . . .
C29 C 0.2759(4) 0.9758(2) 0.87287(19) 0.0304(7) Uani 1 1 d . . . . .
C21 C 0.3310(4) 0.9034(2) 0.80556(18) 0.0266(6) Uani 1 1 d . . . . .
C20 C 0.4029(4) 0.8014(2) 0.82246(18) 0.0264(6) Uani 1 1 d . . . . .
H20 H 0.413836 0.773134 0.877746 0.032 Uiso 1 1 calc R U . . .
C11 C 0.8774(4) 0.3669(2) 0.4062(2) 0.0340(7) Uani 1 1 d . . . . .
H11A H 0.786673 0.326372 0.402341 0.041 Uiso 1 1 calc R U . . .
H11B H 0.979869 0.322812 0.432861 0.041 Uiso 1 1 calc R U . . .
C7 C 0.8041(4) 0.4984(2) 0.2878(2) 0.0358(7) Uani 1 1 d . . . . .
H7A H 0.687554 0.480367 0.284689 0.043 Uiso 1 1 calc R U . . .
H7B H 0.845353 0.520417 0.231607 0.043 Uiso 1 1 calc R U . . .
C12 C 0.1254(4) 1.1064(2) 0.43682(19) 0.0306(7) Uani 1 1 d . . . . .
H12A H 0.159320 1.167969 0.451813 0.037 Uiso 1 1 calc R U . . .
H12B H -0.000474 1.109247 0.454682 0.037 Uiso 1 1 calc R U . . .
C5 C 0.7842(4) 0.5850(2) 0.34207(19) 0.0343(7) Uani 1 1 d . . . . .
H5A H 0.891702 0.614215 0.334284 0.041 Uiso 1 1 calc R U . . .
H5B H 0.682179 0.638507 0.325224 0.041 Uiso 1 1 calc R U . . .
C30 C 0.3044(5) 0.9221(3) 0.9585(2) 0.0402(8) Uani 1 1 d . . . . .
H30A H 0.233085 0.870047 0.968169 0.060 Uiso 1 1 calc R U . . .
H30B H 0.268547 0.971032 0.999368 0.060 Uiso 1 1 calc R U . . .
H30C H 0.429712 0.890788 0.963015 0.060 Uiso 1 1 calc R U . . .
C25 C 0.6969(5) 0.3625(2) 0.8476(2) 0.0357(7) Uani 1 1 d . . . . .
C31 C 0.0802(4) 1.0256(3) 0.8684(2) 0.0400(8) Uani 1 1 d . . . . .
H31A H 0.061037 1.066057 0.815624 0.060 Uiso 1 1 calc R U . . .
H31B H 0.044953 1.069220 0.913113 0.060 Uiso 1 1 calc R U . . .
H31C H 0.009016 0.973418 0.873654 0.060 Uiso 1 1 calc R U . . .
C32 C 0.3874(5) 1.0577(3) 0.8598(2) 0.0467(9) Uani 1 1 d . . . . .
H32A H 0.513219 1.025911 0.860753 0.070 Uiso 1 1 calc R U . . .
H32B H 0.356341 1.102816 0.903635 0.070 Uiso 1 1 calc R U . . .
H32C H 0.363790 1.096478 0.806616 0.070 Uiso 1 1 calc R U . . .
C10 C 0.1493(5) 1.1022(3) 0.3453(2) 0.0390(8) Uani 1 1 d . . . . .
H10A H 0.254731 1.129707 0.324648 0.047 Uiso 1 1 calc R U . . .
H10B H 0.045140 1.145407 0.319222 0.047 Uiso 1 1 calc R U . . .
C8 C 0.1717(4) 0.9963(3) 0.3204(2) 0.0393(8) Uani 1 1 d . . . . .
H8A H 0.181648 0.998376 0.259754 0.047 Uiso 1 1 calc R U . . .
H8B H 0.065687 0.968987 0.340110 0.047 Uiso 1 1 calc R U . . .
C26 C 0.6488(6) 0.3868(3) 0.9362(2) 0.0476(9) Uani 1 1 d . . . . .
H26A H 0.717029 0.435168 0.950016 0.071 Uiso 1 1 calc R U . . .
H26B H 0.676392 0.324834 0.973111 0.071 Uiso 1 1 calc R U . . .
H26C H 0.522153 0.416078 0.942391 0.071 Uiso 1 1 calc R U . . .
C28 C 0.8953(5) 0.3177(3) 0.8395(3) 0.0551(10) Uani 1 1 d . . . . .
H28A H 0.926892 0.297103 0.784033 0.083 Uiso 1 1 calc R U . . .
H28B H 0.924114 0.258941 0.879662 0.083 Uiso 1 1 calc R U . . .
H28C H 0.961964 0.368504 0.849683 0.083 Uiso 1 1 calc R U . . .
C27 C 0.5927(6) 0.2853(3) 0.8278(2) 0.0580(11) Uani 1 1 d . . . . .
H27A H 0.465848 0.314906 0.831426 0.087 Uiso 1 1 calc R U . . .
H27B H 0.617541 0.225449 0.867163 0.087 Uiso 1 1 calc R U . . .
H27C H 0.627718 0.266119 0.772161 0.087 Uiso 1 1 calc R U . . .
O200 O 1.1406(8) 0.3787(4) 0.0240(3) 0.1310(18) Uani 1 1 d . . . . .
C200 C 1.0333(7) 0.3731(4) 0.0991(3) 0.0737(13) Uani 1 1 d . . . . .
H20A H 0.906279 0.395568 0.088407 0.088 Uiso 1 1 calc R U . . .
H20B H 1.063981 0.416169 0.138361 0.088 Uiso 1 1 calc R U . . .
C203 C 1.2356(7) 0.2789(4) 0.0130(3) 0.0793(15) Uani 1 1 d . . . . .
H20C H 1.237713 0.265870 -0.045300 0.095 Uiso 1 1 calc R U . . .
H20D H 1.359170 0.270945 0.028496 0.095 Uiso 1 1 calc R U . . .
C201 C 1.0726(7) 0.2628(4) 0.1332(3) 0.0771(14) Uani 1 1 d . . . . .
H20E H 1.156039 0.251586 0.177661 0.092 Uiso 1 1 calc R U . . .
H20F H 0.962813 0.240457 0.154587 0.092 Uiso 1 1 calc R U . . .
C202 C 1.1518(7) 0.2102(4) 0.0626(3) 0.0809(15) Uani 1 1 d . . . . .
H20G H 1.238633 0.148582 0.080010 0.097 Uiso 1 1 calc R U . . .
H20H H 1.059799 0.190821 0.032536 0.097 Uiso 1 1 calc R U . . .

loop_
_atom_site_aniso_label
_atom_site_aniso_U_11
_atom_site_aniso_U_22
_atom_site_aniso_U_33
_atom_site_aniso_U_23
_atom_site_aniso_U_13
_atom_site_aniso_U_12
Ni1 0.0255(2) 0.0202(2) 0.0273(2) -0.00392(14) 0.00127(15) -0.00231(14)
O1 0.0389(12) 0.0247(11) 0.0347(12) -0.0037(9) 0.0085(10) -0.0021(10)
N10 0.0210(11) 0.0179(11) 0.0264(12) -0.0037(9) -0.0015(9) -0.0011(9)
N1 0.0241(12) 0.0192(12) 0.0314(13) -0.0068(10) -0.0034(10) -0.0013(10)
N2 0.0231(12) 0.0180(11) 0.0255(12) -0.0040(9) -0.0006(10) -0.0043(9)
O100 0.0391(14) 0.0350(14) 0.079(2) -0.0009(13) 0.0041(14) -0.0026(11)
N4 0.0271(12) 0.0185(12) 0.0271(13) -0.0017(10) -0.0034(10) -0.0018(10)
N5 0.0238(12) 0.0248(12) 0.0328(14) -0.0093(11) -0.0010(10) -0.0017(10)
N6 0.0256(12) 0.0190(12) 0.0285(13) -0.0012(10) -0.0019(10) -0.0040(10)
N3 0.0312(13) 0.0214(12) 0.0339(14) -0.0087(11) -0.0039(11) 0.0003(10)
C13 0.0196(13) 0.0224(14) 0.0273(15) -0.0036(11) -0.0022(11) -0.0053(11)
C1 0.0235(14) 0.0239(14) 0.0277(15) -0.0022(12) 0.0017(12) -0.0045(11)
C2 0.0238(14) 0.0261(15) 0.0259(15) -0.0048(12) 0.0023(11) -0.0087(12)
C24 0.0226(14) 0.0195(13) 0.0276(15) -0.0047(11) -0.0010(11) -0.0051(11)
C14 0.0264(14) 0.0211(14) 0.0280(15) -0.0026(12) -0.0012(12) -0.0066(11)
C4 0.0235(14) 0.0207(14) 0.0309(16) -0.0028(12) -0.0003(12) -0.0074(11)
C18 0.0248(14) 0.0210(14) 0.0278(15) -0.0037(11) -0.0018(12) -0.0037(11)
C3 0.0232(14) 0.0214(14) 0.0332(16) -0.0055(12) -0.0012(12) -0.0020(11)
C22 0.0234(14) 0.0210(14) 0.0345(16) -0.0060(12) -0.0009(12) -0.0046(11)
C6 0.0313(16) 0.0319(16) 0.0278(16) -0.0014(13) -0.0008(13) -0.0079(13)
C15 0.0308(16) 0.0191(14) 0.0350(17) -0.0050(12) -0.0009(13) -0.0036(12)
C16 0.0309(16) 0.0240(15) 0.0307(16) 0.0007(12) -0.0066(13) -0.0073(12)
C17 0.0321(16) 0.0271(15) 0.0281(16) -0.0033(12) -0.0040(13) -0.0074(13)
C23 0.0205(13) 0.0212(14) 0.0258(15) -0.0031(11) -0.0022(11) -0.0042(11)
C9 0.0328(17) 0.0369(18) 0.0436(19) -0.0190(15) 0.0050(14) -0.0061(14)
C19 0.0248(14) 0.0229(14) 0.0268(15) -0.0047(12) -0.0017(11) -0.0061(11)
C29 0.0344(16) 0.0267(15) 0.0300(16) -0.0069(13) -0.0004(13) -0.0047(13)
C21 0.0263(15) 0.0270(15) 0.0276(15) -0.0069(12) -0.0003(12) -0.0061(12)
C20 0.0297(15) 0.0263(15) 0.0249(15) -0.0061(12) -0.0035(12) -0.0066(12)
C11 0.0338(17) 0.0270(16) 0.0412(19) -0.0162(14) 0.0004(14) -0.0005(13)
C7 0.0383(18) 0.0359(18) 0.0354(18) -0.0136(14) 0.0050(14) -0.0097(14)
C12 0.0295(16) 0.0232(15) 0.0367(17) 0.0002(13) -0.0054(13) -0.0001(12)
C5 0.0374(17) 0.0324(17) 0.0337(17) -0.0093(14) 0.0032(14) -0.0074(14)
C30 0.048(2) 0.0390(19) 0.0311(17) -0.0123(14) -0.0021(15) 0.0000(16)
C25 0.048(2) 0.0243(16) 0.0343(18) -0.0003(13) -0.0030(15) -0.0084(14)
C31 0.0410(19) 0.0357(18) 0.0390(19) -0.0100(15) 0.0031(15) 0.0032(15)
C32 0.065(2) 0.044(2) 0.039(2) -0.0189(16) 0.0069(17) -0.0266(19)
C10 0.0394(18) 0.0384(18) 0.0352(18) 0.0055(14) -0.0059(14) -0.0018(15)
C8 0.0380(18) 0.048(2) 0.0321(18) -0.0026(15) -0.0071(14) -0.0072(16)
C26 0.072(3) 0.0293(18) 0.038(2) 0.0058(15) -0.0052(18) -0.0066(17)
C28 0.052(2) 0.042(2) 0.059(3) 0.0167(18) -0.0068(19) 0.0086(18)
C27 0.097(3) 0.036(2) 0.049(2) 0.0059(17) -0.012(2) -0.033(2)
O200 0.213(6) 0.110(4) 0.080(3) -0.007(3) 0.015(3) -0.063(4)
C200 0.074(3) 0.080(3) 0.062(3) -0.017(3) -0.008(2) 0.001(3)
C203 0.077(3) 0.094(4) 0.073(3) -0.032(3) 0.032(3) -0.034(3)
C201 0.087(4) 0.089(4) 0.060(3) -0.014(3) 0.016(3) -0.032(3)
C202 0.083(4) 0.065(3) 0.097(4) -0.026(3) 0.027(3) -0.024(3)

loop_
_atom_type_symbol
_atom_type_description
_atom_type_scat_dispersion_real
_atom_type_scat_dispersion_imag
_atom_type_scat_source
C C 0.0033 0.0016 'International Tables Vol C Tables 4.2.6.8 and 6.1.1.4'
H H 0.0000 0.0000 'International Tables Vol C Tables 4.2.6.8 and 6.1.1.4'
N N 0.0061 0.0033 'International Tables Vol C Tables 4.2.6.8 and 6.1.1.4'
Ni Ni 0.3393 1.1124 'International Tables Vol C Tables 4.2.6.8 and 6.1.1.4'
O O 0.0106 0.0060 'International Tables Vol C Tables 4.2.6.8 and 6.1.1.4'

loop_
_geom_angle_atom_site_label_1
_geom_angle_atom_site_label_2
_geom_angle_atom_site_label_3
_geom_angle
_geom_angle_site_symmetry_1
_geom_angle_site_symmetry_3
_geom_angle_publ_flag
O1 Ni1 N10 165.86(10) . . ?
O1 Ni1 C1 88.98(11) . . ?
O1 Ni1 C2 91.44(10) . . ?
N10 Ni1 C1 91.84(11) . . ?
N10 Ni1 C2 90.89(11) . . ?
C2 Ni1 C1 167.12(12) . . ?
Ni1 O1 H1 109.3 . . ?
C13 N10 Ni1 127.64(19) . . ?
C13 N10 C24 104.2(2) . . ?
C24 N10 Ni1 126.63(19) . . ?
N3 N1 C1 115.7(2) . . ?
N3 N1 C14 118.2(2) . . ?
C1 N1 C14 126.1(2) . . ?
N4 N2 C2 115.9(2) . . ?
N4 N2 C23 118.2(2) . . ?
C2 N2 C23 125.7(2) . . ?
H10C O100 H10D 104.5 . . ?
N6 N4 N2 102.1(2) . . ?
N3 N5 C3 114.1(2) . . ?
N3 N5 C11 118.0(2) . . ?
C3 N5 C11 127.8(3) . . ?
N4 N6 C4 113.8(2) . . ?
N4 N6 C12 118.1(2) . . ?
C4 N6 C12 128.1(2) . . ?
N5 N3 N1 102.1(2) . . ?
N10 C13 C14 128.1(3) . . ?
N10 C13 C18 112.7(2) . . ?
C14 C13 C18 119.2(3) . . ?
N1 C1 Ni1 127.0(2) . . ?
N1 C1 C3 101.4(2) . . ?
C3 C1 Ni1 131.2(2) . . ?
N2 C2 Ni1 127.1(2) . . ?
N2 C2 C4 101.0(2) . . ?
C4 C2 Ni1 131.8(2) . . ?
N10 C24 C23 128.1(3) . . ?
N10 C24 C19 112.8(2) . . ?
C23 C24 C19 119.1(3) . . ?
C13 C14 N1 118.0(2) . . ?
C15 C14 N1 122.3(3) . . ?
C15 C14 C13 119.6(3) . . ?
N6 C4 C2 107.2(2) . . ?
N6 C4 C6 120.0(3) . . ?
C2 C4 C6 132.7(3) . . ?
C13 C18 C19 105.0(2) . . ?
C17 C18 C13 120.5(3) . . ?
C17 C18 C19 134.5(3) . . ?
N5 C3 C1 106.7(3) . . ?
N5 C3 C5 120.0(3) . . ?
C1 C3 C5 133.3(3) . . ?
C23 C22 H22 119.4 . . ?
C23 C22 C21 121.3(3) . . ?
C21 C22 H22 119.4 . . ?
C4 C6 H6A 109.6 . . ?
C4 C6 H6B 109.6 . . ?
C4 C6 C8 110.4(3) . . ?
H6A C6 H6B 108.1 . . ?
C8 C6 H6A 109.6 . . ?
C8 C6 H6B 109.6 . . ?
C14 C15 H15 119.1 . . ?
C14 C15 C16 121.8(3) . . ?
C16 C15 H15 119.1 . . ?
C15 C16 C25 118.4(3) . . ?
C17 C16 C15 118.6(3) . . ?
C17 C16 C25 123.0(3) . . ?
C18 C17 C16 120.2(3) . . ?
C18 C17 H17 119.9 . . ?
C16 C17 H17 119.9 . . ?
C24 C23 N2 117.7(2) . . ?
C22 C23 N2 122.2(2) . . ?
C22 C23 C24 120.1(3) . . ?
H9A C9 H9B 107.9 . . ?
C11 C9 H9A 109.2 . . ?
C11 C9 H9B 109.2 . . ?
C11 C9 C7 112.1(3) . . ?
C7 C9 H9A 109.2 . . ?
C7 C9 H9B 109.2 . . ?
C24 C19 C18 105.2(2) . . ?
C20 C19 C24 120.5(3) . . ?
C20 C19 C18 134.3(3) . . ?
C30 C29 C21 112.2(3) . . ?
C30 C29 C31 108.1(3) . . ?
C30 C29 C32 108.3(3) . . ?
C31 C29 C21 110.1(2) . . ?
C31 C29 C32 109.2(3) . . ?
C32 C29 C21 108.8(2) . . ?
C22 C21 C29 118.4(3) . . ?
C20 C21 C22 118.8(3) . . ?
C20 C21 C29 122.8(3) . . ?
C19 C20 H20 119.9 . . ?
C21 C20 C19 120.2(3) . . ?
C21 C20 H20 119.9 . . ?
N5 C11 C9 110.2(3) . . ?
N5 C11 H11A 109.6 . . ?
N5 C11 H11B 109.6 . . ?
C9 C11 H11A 109.6 . . ?
C9 C11 H11B 109.6 . . ?
H11A C11 H11B 108.1 . . ?
C9 C7 H7A 109.4 . . ?
C9 C7 H7B 109.4 . . ?
C9 C7 C5 111.3(3) . . ?
H7A C7 H7B 108.0 . . ?
C5 C7 H7A 109.4 . . ?
C5 C7 H7B 109.4 . . ?
N6 C12 H12A 109.7 . . ?
N6 C12 H12B 109.7 . . ?
N6 C12 C10 109.9(2) . . ?
H12A C12 H12B 108.2 . . ?
C10 C12 H12A 109.7 . . ?
C10 C12 H12B 109.7 . . ?
C3 C5 C7 111.5(3) . . ?
C3 C5 H5A 109.3 . . ?
C3 C5 H5B 109.3 . . ?
C7 C5 H5A 109.3 . . ?
C7 C5 H5B 109.3 . . ?
H5A C5 H5B 108.0 . . ?
C29 C30 H30A 109.5 . . ?
C29 C30 H30B 109.5 . . ?
C29 C30 H30C 109.5 . . ?
H30A C30 H30B 109.5 . . ?
H30A C30 H30C 109.5 . . ?
H30B C30 H30C 109.5 . . ?
C26 C25 C16 111.4(3) . . ?
C26 C25 C28 108.4(3) . . ?
C28 C25 C16 109.1(3) . . ?
C27 C25 C16 109.5(3) . . ?
C27 C25 C26 108.8(3) . . ?
C27 C25 C28 109.7(3) . . ?
C29 C31 H31A 109.5 . . ?
C29 C31 H31B 109.5 . . ?
C29 C31 H31C 109.5 . . ?
H31A C31 H31B 109.5 . . ?
H31A C31 H31C 109.5 . . ?
H31B C31 H31C 109.5 . . ?
C29 C32 H32A 109.5 . . ?
C29 C32 H32B 109.5 . . ?
C29 C32 H32C 109.5 . . ?
H32A C32 H32B 109.5 . . ?
H32A C32 H32C 109.5 . . ?
H32B C32 H32C 109.5 . . ?
C12 C10 H10A 109.1 . . ?
C12 C10 H10B 109.1 . . ?
C12 C10 C8 112.7(3) . . ?
H10A C10 H10B 107.8 . . ?
C8 C10 H10A 109.1 . . ?
C8 C10 H10B 109.1 . . ?
C6 C8 H8A 109.3 . . ?
C6 C8 H8B 109.3 . . ?
C10 C8 C6 111.7(3) . . ?
C10 C8 H8A 109.3 . . ?
C10 C8 H8B 109.3 . . ?
H8A C8 H8B 107.9 . . ?
C25 C26 H26A 109.5 . . ?
C25 C26 H26B 109.5 . . ?
C25 C26 H26C 109.5 . . ?
H26A C26 H26B 109.5 . . ?
H26A C26 H26C 109.5 . . ?
H26B C26 H26C 109.5 . . ?
C25 C28 H28A 109.5 . . ?
C25 C28 H28B 109.5 . . ?
C25 C28 H28C 109.5 . . ?
H28A C28 H28B 109.5 . . ?
H28A C28 H28C 109.5 . . ?
H28B C28 H28C 109.5 . . ?
C25 C27 H27A 109.5 . . ?
C25 C27 H27B 109.5 . . ?
C25 C27 H27C 109.5 . . ?
H27A C27 H27B 109.5 . . ?
H27A C27 H27C 109.5 . . ?
H27B C27 H27C 109.5 . . ?
C203 O200 C200 107.0(4) . . ?
O200 C200 H20A 110.5 . . ?
O200 C200 H20B 110.5 . . ?
O200 C200 C201 105.9(4) . . ?
H20A C200 H20B 108.7 . . ?
C201 C200 H20A 110.5 . . ?
C201 C200 H20B 110.5 . . ?
O200 C203 H20C 109.9 . . ?
O200 C203 H20D 109.9 . . ?
H20C C203 H20D 108.3 . . ?
C202 C203 O200 108.7(4) . . ?
C202 C203 H20C 109.9 . . ?
C202 C203 H20D 109.9 . . ?
C200 C201 H20E 111.1 . . ?
C200 C201 H20F 111.1 . . ?
H20E C201 H20F 109.0 . . ?
C202 C201 C200 103.5(4) . . ?
C202 C201 H20E 111.1 . . ?
C202 C201 H20F 111.1 . . ?
C203 C202 C201 105.4(4) . . ?
C203 C202 H20G 110.7 . . ?
C203 C202 H20H 110.7 . . ?
C201 C202 H20G 110.7 . . ?
C201 C202 H20H 110.7 . . ?
H20G C202 H20H 108.8 . . ?

loop_
_geom_bond_atom_site_label_1
_geom_bond_atom_site_label_2
_geom_bond_distance
_geom_bond_site_symmetry_2
_geom_bond_publ_flag
Ni1 O1 1.848(2) . ?
Ni1 N10 1.857(2) . ?
Ni1 C1 1.929(3) . ?
Ni1 C2 1.919(3) . ?
O1 H1 0.8704 . ?
N10 C13 1.380(3) . ?
N10 C24 1.381(3) . ?
N1 N3 1.340(3) . ?
N1 C1 1.380(4) . ?
N1 C14 1.421(4) . ?
N2 N4 1.340(3) . ?
N2 C2 1.377(4) . ?
N2 C23 1.420(4) . ?
O100 H10C 0.8700 . ?
O100 H10D 0.8698 . ?
N4 N6 1.321(3) . ?
N5 N3 1.323(3) . ?
N5 C3 1.352(4) . ?
N5 C11 1.475(4) . ?
N6 C4 1.350(4) . ?
N6 C12 1.480(4) . ?
C13 C14 1.393(4) . ?
C13 C18 1.417(4) . ?
C1 C3 1.407(4) . ?
C2 C4 1.406(4) . ?
C24 C23 1.391(4) . ?
C24 C19 1.411(4) . ?
C14 C15 1.383(4) . ?
C4 C6 1.490(4) . ?
C18 C17 1.392(4) . ?
C18 C19 1.441(4) . ?
C3 C5 1.482(4) . ?
C22 H22 0.9500 . ?
C22 C23 1.387(4) . ?
C22 C21 1.407(4) . ?
C6 H6A 0.9900 . ?
C6 H6B 0.9900 . ?
C6 C8 1.512(4) . ?
C15 H15 0.9500 . ?
C15 C16 1.405(4) . ?
C16 C17 1.393(4) . ?
C16 C25 1.539(4) . ?
C17 H17 0.9500 . ?
C9 H9A 0.9900 . ?
C9 H9B 0.9900 . ?
C9 C11 1.507(5) . ?
C9 C7 1.519(5) . ?
C19 C20 1.398(4) . ?
C29 C21 1.537(4) . ?
C29 C30 1.523(4) . ?
C29 C31 1.529(4) . ?
C29 C32 1.536(4) . ?
C21 C20 1.391(4) . ?
C20 H20 0.9500 . ?
C11 H11A 0.9900 . ?
C11 H11B 0.9900 . ?
C7 H7A 0.9900 . ?
C7 H7B 0.9900 . ?
C7 C5 1.529(4) . ?
C12 H12A 0.9900 . ?
C12 H12B 0.9900 . ?
C12 C10 1.506(4) . ?
C5 H5A 0.9900 . ?
C5 H5B 0.9900 . ?
C30 H30A 0.9800 . ?
C30 H30B 0.9800 . ?
C30 H30C 0.9800 . ?
C25 C26 1.527(5) . ?
C25 C28 1.530(5) . ?
C25 C27 1.527(5) . ?
C31 H31A 0.9800 . ?
C31 H31B 0.9800 . ?
C31 H31C 0.9800 . ?
C32 H32A 0.9800 . ?
C32 H32B 0.9800 . ?
C32 H32C 0.9800 . ?
C10 H10A 0.9900 . ?
C10 H10B 0.9900 . ?
C10 C8 1.512(5) . ?
C8 H8A 0.9900 . ?
C8 H8B 0.9900 . ?
C26 H26A 0.9800 . ?
C26 H26B 0.9800 . ?
C26 H26C 0.9800 . ?
C28 H28A 0.9800 . ?
C28 H28B 0.9800 . ?
C28 H28C 0.9800 . ?
C27 H27A 0.9800 . ?
C27 H27B 0.9800 . ?
C27 H27C 0.9800 . ?
O200 C200 1.438(6) . ?
O200 C203 1.427(7) . ?
C200 H20A 0.9900 . ?
C200 H20B 0.9900 . ?
C200 C201 1.522(7) . ?
C203 H20C 0.9900 . ?
C203 H20D 0.9900 . ?
C203 C202 1.404(6) . ?
C201 H20E 0.9900 . ?
C201 H20F 0.9900 . ?
C201 C202 1.456(6) . ?
C202 H20G 0.9900 . ?
C202 H20H 0.9900 . ?

loop_
_geom_torsion_atom_site_label_1
_geom_torsion_atom_site_label_2
_geom_torsion_atom_site_label_3
_geom_torsion_atom_site_label_4
_geom_torsion
_geom_torsion_site_symmetry_1
_geom_torsion_site_symmetry_2
_geom_torsion_site_symmetry_3
_geom_torsion_site_symmetry_4
_geom_torsion_publ_flag
Ni1 N10 C13 C14 -13.5(4) . . . . ?
Ni1 N10 C13 C18 166.62(19) . . . . ?
Ni1 N10 C24 C23 14.7(4) . . . . ?
Ni1 N10 C24 C19 -165.53(19) . . . . ?
Ni1 C1 C3 N5 -173.6(2) . . . . ?
Ni1 C1 C3 C5 6.2(5) . . . . ?
Ni1 C2 C4 N6 179.0(2) . . . . ?
Ni1 C2 C4 C6 3.9(5) . . . . ?
O1 Ni1 N10 C13 -84.8(4) . . . . ?
O1 Ni1 N10 C24 78.7(5) . . . . ?
N10 C13 C14 N1 5.8(4) . . . . ?
N10 C13 C14 C15 -176.3(3) . . . . ?
N10 C13 C18 C17 177.4(2) . . . . ?
N10 C13 C18 C19 -1.3(3) . . . . ?
N10 C24 C23 N2 4.0(4) . . . . ?
N10 C24 C23 C22 -177.4(3) . . . . ?
N10 C24 C19 C18 -1.9(3) . . . . ?
N10 C24 C19 C20 176.5(2) . . . . ?
N1 C1 C3 N5 -0.3(3) . . . . ?
N1 C1 C3 C5 179.5(3) . . . . ?
N1 C14 C15 C16 175.8(3) . . . . ?
N2 N4 N6 C4 0.3(3) . . . . ?
N2 N4 N6 C12 178.9(2) . . . . ?
N2 C2 C4 N6 1.7(3) . . . . ?
N2 C2 C4 C6 -173.4(3) . . . . ?
N4 N2 C2 Ni1 -179.13(18) . . . . ?
N4 N2 C2 C4 -1.7(3) . . . . ?
N4 N2 C23 C24 165.5(2) . . . . ?
N4 N2 C23 C22 -13.1(4) . . . . ?
N4 N6 C4 C2 -1.3(3) . . . . ?
N4 N6 C4 C6 174.5(2) . . . . ?
N4 N6 C12 C10 176.6(2) . . . . ?
N5 C3 C5 C7 19.9(4) . . . . ?
N6 C4 C6 C8 -18.8(4) . . . . ?
N6 C12 C10 C8 36.6(4) . . . . ?
N3 N1 C1 Ni1 174.08(19) . . . . ?
N3 N1 C1 C3 0.4(3) . . . . ?
N3 N1 C14 C13 -177.2(2) . . . . ?
N3 N1 C14 C15 4.9(4) . . . . ?
N3 N5 C3 C1 0.1(3) . . . . ?
N3 N5 C3 C5 -179.7(2) . . . . ?
N3 N5 C11 C9 -169.9(2) . . . . ?
C13 N10 C24 C23 -178.7(3) . . . . ?
C13 N10 C24 C19 1.1(3) . . . . ?
C13 C14 C15 C16 -2.1(4) . . . . ?
C13 C18 C17 C16 -0.2(4) . . . . ?
C13 C18 C19 C24 1.8(3) . . . . ?
C13 C18 C19 C20 -176.3(3) . . . . ?
C1 Ni1 N10 C13 8.3(2) . . . . ?
C1 Ni1 N10 C24 171.9(2) . . . . ?
C1 N1 N3 N5 -0.3(3) . . . . ?
C1 N1 C14 C13 5.4(4) . . . . ?
C1 N1 C14 C15 -172.4(3) . . . . ?
C1 C3 C5 C7 -159.9(3) . . . . ?
C2 Ni1 N10 C13 175.7(2) . . . . ?
C2 Ni1 N10 C24 -20.7(2) . . . . ?
C2 N2 N4 N6 0.9(3) . . . . ?
C2 N2 C23 C24 -8.8(4) . . . . ?
C2 N2 C23 C22 172.6(2) . . . . ?
C2 C4 C6 C8 155.8(3) . . . . ?
C24 N10 C13 C14 -180.0(3) . . . . ?
C24 N10 C13 C18 0.2(3) . . . . ?
C24 C19 C20 C21 1.2(4) . . . . ?
C14 N1 N3 N5 -178.0(2) . . . . ?
C14 N1 C1 Ni1 -8.5(4) . . . . ?
C14 N1 C1 C3 177.8(2) . . . . ?
C14 C13 C18 C17 -2.5(4) . . . . ?
C14 C13 C18 C19 178.8(2) . . . . ?
C14 C15 C16 C17 -0.6(4) . . . . ?
C14 C15 C16 C25 178.9(3) . . . . ?
C4 N6 C12 C10 -5.0(4) . . . . ?
C4 C6 C8 C10 50.0(4) . . . . ?
C18 C13 C14 N1 -174.4(2) . . . . ?
C18 C13 C14 C15 3.6(4) . . . . ?
C18 C19 C20 C21 179.1(3) . . . . ?
C3 N5 N3 N1 0.1(3) . . . . ?
C3 N5 C11 C9 13.0(4) . . . . ?
C22 C21 C20 C19 2.0(4) . . . . ?
C15 C16 C17 C18 1.8(4) . . . . ?
C15 C16 C25 C26 -180.0(3) . . . . ?
C15 C16 C25 C28 60.4(4) . . . . ?
C15 C16 C25 C27 -59.7(4) . . . . ?
C17 C18 C19 C24 -176.6(3) . . . . ?
C17 C18 C19 C20 5.3(6) . . . . ?
C17 C16 C25 C26 -0.4(4) . . . . ?
C17 C16 C25 C28 -120.1(3) . . . . ?
C17 C16 C25 C27 119.9(3) . . . . ?
C23 N2 N4 N6 -174.0(2) . . . . ?
C23 N2 C2 Ni1 -4.6(4) . . . . ?
C23 N2 C2 C4 172.8(2) . . . . ?
C23 C24 C19 C18 177.9(2) . . . . ?
C23 C24 C19 C20 -3.7(4) . . . . ?
C23 C22 C21 C29 175.9(2) . . . . ?
C23 C22 C21 C20 -2.9(4) . . . . ?
C9 C7 C5 C3 -47.9(4) . . . . ?
C19 C24 C23 N2 -175.8(2) . . . . ?
C19 C24 C23 C22 2.8(4) . . . . ?
C19 C18 C17 C16 178.0(3) . . . . ?
C29 C21 C20 C19 -176.7(3) . . . . ?
C21 C22 C23 N2 179.0(2) . . . . ?
C21 C22 C23 C24 0.4(4) . . . . ?
C11 N5 N3 N1 -177.4(2) . . . . ?
C11 N5 C3 C1 177.3(3) . . . . ?
C11 N5 C3 C5 -2.5(4) . . . . ?
C11 C9 C7 C5 60.6(3) . . . . ?
C7 C9 C11 N5 -41.0(4) . . . . ?
C12 N6 C4 C2 -179.8(2) . . . . ?
C12 N6 C4 C6 -3.9(4) . . . . ?
C12 C10 C8 C6 -61.4(4) . . . . ?
C30 C29 C21 C22 179.6(3) . . . . ?
C30 C29 C21 C20 -1.7(4) . . . . ?
C25 C16 C17 C18 -177.8(3) . . . . ?
C31 C29 C21 C22 59.2(3) . . . . ?
C31 C29 C21 C20 -122.1(3) . . . . ?
C32 C29 C21 C22 -60.5(4) . . . . ?
C32 C29 C21 C20 118.2(3) . . . . ?
O200 C200 C201 C202 -18.4(6) . . . . ?
O200 C203 C202 C201 -30.4(7) . . . . ?
C200 O200 C203 C202 18.3(6) . . . . ?
C200 C201 C202 C203 29.4(6) . . . . ?
C203 O200 C200 C201 0.8(6) . . . . ?
